data_7231439
loop_
_publ_author_name
'Chorazy, Szymon'
'Zakrzewski, Jakub J.'
'Wang, Junhao'
'Ohkoshi, Shin-ichi'
'Sieklucka, Barbara'

_publ_section_title
;
 Incorporation of hexacyanidoferrate(iii) ion in photoluminescent
 trimetallic Eu(3-pyridone)[Co1&#x2212;xFex(CN)6] chains exhibiting
 tunable visible light absorption and emission properties
;
_journal_issue 38
_journal_name_full CrystEngComm
_journal_page_first 5695
_journal_paper_doi 10.1039/C8CE01020J
_journal_volume 20
_journal_year 2018
_chemical_formula_moiety 'C16 H20 Co0.97 Eu Fe0.03 N8 O7'
_chemical_formula_sum 'C16 H20 Co0.97 Eu Fe0.03 N8 O7'
_chemical_formula_weight 647.2
_space_group_IT_number 15
_space_group_name_Hall '-C 2yc'
_space_group_name_H-M_alt 'C 1 2/c 1'
_symmetry_cell_setting monoclinic
_symmetry_Int_Tables_number 15
_symmetry_space_group_name_Hall '-C 2yc'
_symmetry_space_group_name_H-M 'C 1 2/c 1'
_atom_sites_solution_hydrogens difmap
_audit_conform_dict_location ftp://ftp.iucr.org/pub/cif_core.dic
_audit_conform_dict_name cif_core.dic
_audit_conform_dict_version 2.4.3
_audit_creation_date 2018-08-08T14:23:38-00:00
_audit_creation_method 'WinGX routine CIF_UPDATE'
_audit_update_record
;
2018-08-22 deposited with the CCDC.
2018-08-27 downloaded from the CCDC.
;
_cell_angle_alpha 90
_cell_angle_beta 116.259(10)
_cell_angle_gamma 90
_cell_formula_units_Z 4
_cell_length_a 15.869(4)
_cell_length_b 9.274(3)
_cell_length_c 17.720(7)
_cell_measurement_reflns_used 4046
_cell_measurement_temperature 298(2)
_cell_measurement_theta_max 26.018
_cell_measurement_theta_min 2.563
_cell_measurement_wavelength 0.71073
_cell_volume 2338.7(13)
_computing_molecular_graphics 'Ortep for Windows (Farrugia, 2012)'
_computing_publication_material 'WinGX publication routines (Farrugia, 2012)'
_computing_structure_refinement 'SHELXL-2014/7 (Sheldrick, 2014)'
_diffrn_ambient_temperature 298(2)
_diffrn_measured_fraction_theta_full 0.994
_diffrn_measured_fraction_theta_max 0.994
_diffrn_measurement_device_type 'D8Quest Eco Photon50'
_diffrn_measurement_method \w
_diffrn_radiation_monochromator graphite
_diffrn_radiation_probe x-ray
_diffrn_radiation_type MoK\a
_diffrn_radiation_wavelength 0.71073
_diffrn_reflns_av_R_equivalents 0.0135
_diffrn_reflns_av_unetI/netI 0.0212
_diffrn_reflns_Laue_measured_fraction_full 0.994
_diffrn_reflns_Laue_measured_fraction_max 0.994
_diffrn_reflns_limit_h_max 19
_diffrn_reflns_limit_h_min -19
_diffrn_reflns_limit_k_max 6
_diffrn_reflns_limit_k_min -11
_diffrn_reflns_limit_l_max 16
_diffrn_reflns_limit_l_min -21
_diffrn_reflns_number 4046
_diffrn_reflns_point_group_measured_fraction_full 0.994
_diffrn_reflns_point_group_measured_fraction_max 0.994
_diffrn_reflns_theta_full 25.242
_diffrn_reflns_theta_max 26.018
_diffrn_reflns_theta_min 2.563
_diffrn_standards_interval_time 0
_diffrn_standards_number 0
_exptl_absorpt_coefficient_mu 3.417
_exptl_absorpt_correction_T_max 0.427
_exptl_absorpt_correction_T_min 0.39
_exptl_absorpt_correction_type multi-scan
_exptl_absorpt_process_details 'ABSCOR (Rigaku, 1995)'
_exptl_crystal_colour yellow
_exptl_crystal_density_diffrn 1.838
_exptl_crystal_density_method 'not measured'
_exptl_crystal_description block
_exptl_crystal_F_000 1272
_exptl_crystal_size_max 0.34
_exptl_crystal_size_mid 0.3
_exptl_crystal_size_min 0.3
_refine_diff_density_max 0.68
_refine_diff_density_min -2.389
_refine_diff_density_rms 0.35
_refine_ls_extinction_method none
_refine_ls_goodness_of_fit_ref 1.348
_refine_ls_hydrogen_treatment refxyz
_refine_ls_matrix_type full
_refine_ls_number_constraints 0
_refine_ls_number_parameters 182
_refine_ls_number_reflns 2294
_refine_ls_number_restraints 5
_refine_ls_restrained_S_all 1.349
_refine_ls_R_factor_all 0.028
_refine_ls_R_factor_gt 0.0271
_refine_ls_shift/su_max 0.002
_refine_ls_shift/su_mean 0
_refine_ls_structure_factor_coef Fsqd
_refine_ls_weighting_details 'w=1/[\s^2^(Fo^2^)+(0.0459P)^2^+0.6437P] where P=(Fo^2^+2Fc^2^)/3'
_refine_ls_weighting_scheme calc
_refine_ls_wR_factor_gt 0.0746
_refine_ls_wR_factor_ref 0.0751
_reflns_Friedel_coverage 0
_reflns_number_gt 2220
_reflns_number_total 2294
_reflns_threshold_expression 'I > 2\s(I)'
_cod_data_source_file c8ce01020j2.cif
_cod_data_source_block EuCo97Fe3
_cod_depositor_comments 'Adding full bibliography for 7231436--7231445.cif.'
_cod_original_cell_volume 2338.5(13)
_cod_original_sg_symbol_H-M 'C 2/c'
_cod_database_code 7231439

loop_
_symmetry_equiv_pos_as_xyz
'x, y, z'
'-x, y, -z+1/2'
'x+1/2, y+1/2, z'
'-x+1/2, y+1/2, -z+1/2'
'-x, -y, -z'
'x, -y, z-1/2'
'-x+1/2, -y+1/2, -z'
'x+1/2, -y+1/2, z-1/2'

loop_
_atom_site_label
_atom_site_type_symbol
_atom_site_fract_x
_atom_site_fract_y
_atom_site_fract_z
_atom_site_U_iso_or_equiv
_atom_site_adp_type
_atom_site_occupancy
_atom_site_site_symmetry_order
_atom_site_calc_flag
_atom_site_refinement_flags_posn
_atom_site_refinement_flags_adp
_atom_site_refinement_flags_occupancy
Eu1 Eu 0.5 0.84122(2) 0.75 0.01179(10) Uani 1 2 d S T P
Co1 Co 0.5 0.5 0.5 0.01238(14) Uani 0.97 2 d S . P
Fe1 Fe 0.5 0.5 0.5 0.01238(14) Uani 0.03 2 d S . P
O3 O 0.34588(16) 0.7757(2) 0.70584(15) 0.0207(5) Uani 1 1 d . . .
O2 O 0.59999(17) 1.0584(3) 0.79038(17) 0.0258(5) Uani 1 1 d D . .
N4 N 0.2225(2) 0.4505(3) 0.7004(2) 0.0275(7) Uani 1 1 d . . .
O1 O 0.5101(2) 0.9221(3) 0.88415(17) 0.0304(6) Uani 1 1 d D . .
O4 O 0.5 0.3236(5) 0.75 0.0590(16) Uani 1 2 d DS T P
N2 N 0.7130(2) 0.5311(4) 0.5822(2) 0.0314(7) Uani 1 1 d . . .
C7 C 0.2225(3) 0.4738(5) 0.5695(3) 0.0368(10) Uani 1 1 d . . .
N3 N 0.4932(2) 0.6258(3) 0.65589(19) 0.0218(6) Uani 1 1 d . . .
C2 C 0.6332(2) 0.5169(3) 0.5509(2) 0.0195(6) Uani 1 1 d . . .
C4 C 0.2982(3) 0.6552(3) 0.6770(2) 0.0186(7) Uani 1 1 d . . .
C1 C 0.5101(3) 0.3086(4) 0.5430(2) 0.0225(7) Uani 1 1 d . . .
C8 C 0.2717(3) 0.6021(4) 0.5954(2) 0.0276(8) Uani 1 1 d . . .
N1 N 0.5144(3) 0.1943(4) 0.5670(3) 0.0453(10) Uani 1 1 d . . .
C5 C 0.2707(2) 0.5734(4) 0.7282(2) 0.0234(7) Uani 1 1 d . . .
C3 C 0.4970(2) 0.5756(3) 0.59829(19) 0.0151(6) Uani 1 1 d . . .
C6 C 0.1973(3) 0.3984(4) 0.6232(3) 0.0350(9) Uani 1 1 d . . .
H7 H 0.200(3) 0.440(5) 0.509(3) 0.042 Uiso 1 1 d . U .
H8 H 0.294(4) 0.653(5) 0.547(4) 0.042 Uiso 1 1 d . U .
H6 H 0.157(3) 0.302(6) 0.611(3) 0.042 Uiso 1 1 d . U .
H5 H 0.294(3) 0.609(6) 0.785(3) 0.042 Uiso 1 1 d . U .
H4 H 0.209(4) 0.403(6) 0.731(3) 0.042 Uiso 1 1 d . U .
H4A H 0.499(3) 0.380(5) 0.705(2) 0.042 Uiso 1 1 d D U .
H2A H 0.585(4) 1.155(2) 0.783(4) 0.042 Uiso 1 1 d D U .
H2B H 0.654(2) 1.057(5) 0.8404(19) 0.042 Uiso 1 1 d D U .
H1B H 0.502(3) 1.018(3) 0.892(3) 0.042 Uiso 1 1 d D U .
H1A H 0.521(4) 0.866(5) 0.931(2) 0.042 Uiso 1 1 d D U .

loop_
_atom_site_aniso_label
_atom_site_aniso_U_11
_atom_site_aniso_U_22
_atom_site_aniso_U_33
_atom_site_aniso_U_23
_atom_site_aniso_U_13
_atom_site_aniso_U_12
Eu1 0.01408(14) 0.00911(14) 0.01357(15) 0 0.00738(10) 0
Co1 0.0171(3) 0.0100(3) 0.0109(3) -0.0013(2) 0.0070(2) -0.0002(2)
Fe1 0.0171(3) 0.0100(3) 0.0109(3) -0.0013(2) 0.0070(2) -0.0002(2)
O3 0.0179(11) 0.0173(11) 0.0264(13) -0.0003(9) 0.0093(10) -0.0043(9)
O2 0.0190(11) 0.0167(11) 0.0353(14) -0.0008(10) 0.0062(10) -0.0025(9)
N4 0.0307(16) 0.0262(15) 0.0344(18) 0.0016(13) 0.0226(14) -0.0076(12)
O1 0.0571(17) 0.0174(11) 0.0235(13) -0.0044(10) 0.0242(13) 0.0010(11)
O4 0.094(5) 0.023(2) 0.062(4) 0 0.036(3) 0
N2 0.0194(15) 0.0484(19) 0.0244(15) -0.0057(14) 0.0079(12) -0.0023(14)
C7 0.038(2) 0.045(2) 0.033(2) -0.0176(19) 0.0206(19) -0.0145(18)
N3 0.0266(15) 0.0220(13) 0.0196(15) -0.0027(12) 0.0127(12) -0.0018(12)
C2 0.0269(18) 0.0192(15) 0.0157(15) -0.0031(12) 0.0125(14) 0.0012(12)
C4 0.0161(16) 0.0189(17) 0.0216(18) 0.0027(11) 0.0090(14) 0.0012(10)
C1 0.0316(18) 0.0173(15) 0.0196(17) -0.0004(14) 0.0122(15) 0.0002(14)
C8 0.0284(18) 0.034(2) 0.0226(18) -0.0002(15) 0.0134(15) -0.0053(15)
N1 0.071(3) 0.0221(16) 0.044(2) 0.0099(17) 0.026(2) -0.0031(18)
C5 0.0262(17) 0.0264(17) 0.0205(17) -0.0008(14) 0.0129(15) -0.0057(14)
C3 0.0162(14) 0.0137(13) 0.0142(15) -0.0001(11) 0.0056(12) -0.0011(11)
C6 0.037(2) 0.030(2) 0.044(2) -0.0131(18) 0.0230(19) -0.0129(16)

loop_
_atom_type_symbol
_atom_type_description
_atom_type_scat_dispersion_real
_atom_type_scat_dispersion_imag
_atom_type_scat_source
C C 0.0033 0.0016 'International Tables Vol C Tables 4.2.6.8 and 6.1.1.4'
H H 0 0 'International Tables Vol C Tables 4.2.6.8 and 6.1.1.4'
Co Co 0.3494 0.9721 'International Tables Vol C Tables 4.2.6.8 and 6.1.1.4'
Eu Eu -0.1578 3.6682 'International Tables Vol C Tables 4.2.6.8 and 6.1.1.4'
Fe Fe 0.3463 0.8444 'International Tables Vol C Tables 4.2.6.8 and 6.1.1.4'
N N 0.0061 0.0033 'International Tables Vol C Tables 4.2.6.8 and 6.1.1.4'
O O 0.0106 0.006 'International Tables Vol C Tables 4.2.6.8 and 6.1.1.4'

loop_
_geom_angle_atom_site_label_1
_geom_angle_atom_site_label_2
_geom_angle_atom_site_label_3
_geom_angle
_geom_angle_site_symmetry_1
_geom_angle_site_symmetry_3
O3 Eu1 O3 149.32(12) 2_656 .
O3 Eu1 O1 98.56(10) 2_656 .
O3 Eu1 O1 90.83(10) . .
O3 Eu1 O1 90.83(10) 2_656 2_656
O3 Eu1 O1 98.56(10) . 2_656
O1 Eu1 O1 144.04(12) . 2_656
O3 Eu1 O2 140.06(8) 2_656 2_656
O3 Eu1 O2 70.45(8) . 2_656
O1 Eu1 O2 77.72(9) . 2_656
O1 Eu1 O2 73.05(9) 2_656 2_656
O3 Eu1 O2 70.45(8) 2_656 .
O3 Eu1 O2 140.06(8) . .
O1 Eu1 O2 73.04(9) . .
O1 Eu1 O2 77.72(9) 2_656 .
O2 Eu1 O2 70.50(12) 2_656 .
O3 Eu1 N3 75.42(9) 2_656 .
O3 Eu1 N3 80.85(9) . .
O1 Eu1 N3 147.08(9) . .
O1 Eu1 N3 68.89(9) 2_656 .
O2 Eu1 N3 127.50(9) 2_656 .
O2 Eu1 N3 131.22(9) . .
O3 Eu1 N3 80.85(9) 2_656 2_656
O3 Eu1 N3 75.42(9) . 2_656
O1 Eu1 N3 68.89(9) . 2_656
O1 Eu1 N3 147.08(9) 2_656 2_656
O2 Eu1 N3 131.22(9) 2_656 2_656
O2 Eu1 N3 127.50(9) . 2_656
N3 Eu1 N3 78.19(14) . 2_656
C3 Co1 C3 180.00(18) . 5_666
C3 Co1 C2 90.46(13) . .
C3 Co1 C2 89.54(13) 5_666 .
C3 Co1 C2 89.54(13) . 5_666
C3 Co1 C2 90.46(13) 5_666 5_666
C2 Co1 C2 180 . 5_666
C3 Co1 C1 89.49(14) . 5_666
C3 Co1 C1 90.51(14) 5_666 5_666
C2 Co1 C1 89.56(15) . 5_666
C2 Co1 C1 90.44(15) 5_666 5_666
C3 Co1 C1 90.51(14) . .
C3 Co1 C1 89.49(14) 5_666 .
C2 Co1 C1 90.44(15) . .
C2 Co1 C1 89.56(15) 5_666 .
C1 Co1 C1 180 5_666 .
C4 O3 Eu1 134.3(2) . .
Eu1 O2 H2A 132(3) . .
Eu1 O2 H2B 118(3) . .
H2A O2 H2B 102(4) . .
C6 N4 C5 123.3(3) . .
C6 N4 H4 117(4) . .
C5 N4 H4 120(4) . .
Eu1 O1 H1B 120(3) . .
Eu1 O1 H1A 127(3) . .
H1B O1 H1A 113(4) . .
C6 C7 C8 120.1(4) . .
C6 C7 H7 120(3) . .
C8 C7 H7 120(3) . .
C3 N3 Eu1 152.6(3) . .
N2 C2 Co1 178.0(3) . .
O3 C4 C5 120.1(3) . .
O3 C4 C8 123.6(3) . .
C5 C4 C8 116.3(3) . .
N1 C1 Co1 178.5(4) . .
C7 C8 C4 120.7(3) . .
C7 C8 H8 115(2) . .
C4 C8 H8 125(3) . .
N4 C5 C4 121.1(3) . .
N4 C5 H5 125(3) . .
C4 C5 H5 114(3) . .
N3 C3 Co1 177.3(3) . .
N4 C6 C7 118.6(4) . .
N4 C6 H6 113(3) . .
C7 C6 H6 128(3) . .

loop_
_geom_bond_atom_site_label_1
_geom_bond_atom_site_label_2
_geom_bond_distance
_geom_bond_site_symmetry_2
Eu1 O3 2.295(2) 2_656
Eu1 O3 2.295(2) .
Eu1 O1 2.429(3) .
Eu1 O1 2.429(3) 2_656
Eu1 O2 2.466(2) 2_656
Eu1 O2 2.466(2) .
Eu1 N3 2.573(3) .
Eu1 N3 2.573(3) 2_656
Co1 C3 1.897(3) .
Co1 C3 1.897(3) 5_666
Co1 C2 1.902(3) .
Co1 C2 1.902(3) 5_666
Co1 C1 1.910(4) 5_666
Co1 C1 1.910(4) .
O3 C4 1.320(4) .
O2 H2A 0.924(19) .
O2 H2B 0.920(19) .
N4 C6 1.335(5) .
N4 C5 1.339(5) .
N4 H4 0.80(5) .
O1 H1B 0.92(2) .
O1 H1A 0.93(2) .
O4 H4A 0.950(19) .
N2 C2 1.143(5) .
C7 C6 1.374(6) .
C7 C8 1.386(6) .
C7 H7 1.02(5) .
N3 C3 1.147(4) .
C4 C5 1.393(5) .
C4 C8 1.405(5) .
C1 N1 1.134(5) .
C8 H8 1.16(6) .
C5 H5 0.96(5) .
C6 H6 1.07(5) .
